data_4003272
loop_
_publ_author_name
'Engel, Emile R.'
'Smith, Vincent J.'
'Bezuidenhout, Charl X.'
'Barbour, Leonard J.'

_publ_section_title
;
 Thermoresponsive Organic Inclusion Compounds: Modification of Thermal
 Expansion Behavior by Simple Guest Replacement
;
_journal_issue 14
_journal_name_full 'Chemistry of Materials'
_journal_page_first 5073
_journal_paper_doi 10.1021/acs.chemmater.6b01916
_journal_volume 28
_journal_year 2016
_chemical_formula_moiety 'C12 H24 O6, 2(C H3 I)'
_chemical_formula_sum 'C14 H30 I2 O6'
_chemical_formula_weight 548.18
_chemical_name_common 240K
_space_group_crystal_system monoclinic
_space_group_IT_number 14
_space_group_name_Hall '-P 2yn'
_space_group_name_H-M_alt 'P 1 21/n 1'
_atom_sites_solution_hydrogens geom
_atom_sites_solution_primary direct
_atom_sites_solution_secondary difmap
_audit_creation_date 2015-10-06
_audit_creation_method
;
Olex2 1.2
(compiled 2014.09.19 svn.r3010 for OlexSys, GUI svn.r4874)
;
_cell_angle_alpha 90.00
_cell_angle_beta 106.938(2)
_cell_angle_gamma 90.00
_cell_formula_units_Z 2
_cell_length_a 9.0471(4)
_cell_length_b 8.6470(3)
_cell_length_c 14.2901(5)
_cell_measurement_reflns_used 3746
_cell_measurement_temperature 240(2)
_cell_measurement_theta_max 27.00
_cell_measurement_theta_min 2.39
_cell_volume 1069.42(7)
_computing_cell_refinement 'Bruker SAINT'
_computing_data_collection 'Bruker APEX2'
_computing_data_reduction 'Bruker SAINT'
_computing_molecular_graphics 'Olex2 (Dolomanov et al., 2009)'
_computing_publication_material 'Olex2 (Dolomanov et al., 2009)'
_computing_structure_refinement 'ShelXL (Sheldrick, 2008)'
_computing_structure_solution 'ShelXS (Sheldrick, 2008)'
_diffrn_ambient_temperature 240.15
_diffrn_measured_fraction_theta_full 0.997
_diffrn_measured_fraction_theta_max 0.997
_diffrn_measurement_device_type 'Bruker APEX-II CCD'
_diffrn_measurement_method '\f and \w scans'
_diffrn_radiation_monochromator 'INCOATEC quazar mirrior optics'
_diffrn_radiation_type MoK\a
_diffrn_radiation_wavelength 0.71073
_diffrn_reflns_av_R_equivalents 0.0190
_diffrn_reflns_av_unetI/netI 0.0193
_diffrn_reflns_limit_h_max 12
_diffrn_reflns_limit_h_min -7
_diffrn_reflns_limit_k_max 8
_diffrn_reflns_limit_k_min -11
_diffrn_reflns_limit_l_max 19
_diffrn_reflns_limit_l_min -19
_diffrn_reflns_number 8537
_diffrn_reflns_theta_full 28.31
_diffrn_reflns_theta_max 28.31
_diffrn_reflns_theta_min 2.39
_diffrn_source 'INCOATEC Mo micro source'
_diffrn_source_type 'Bruker APEX II DUO QUAZAR'
_diffrn_standards_number 0
_exptl_absorpt_coefficient_mu 2.961
_exptl_absorpt_correction_T_max 0.8661
_exptl_absorpt_correction_T_min 0.6650
_exptl_absorpt_correction_type multi-scan
_exptl_absorpt_process_details 'symmetry-related measurements'
_exptl_crystal_colour yellow
_exptl_crystal_density_diffrn 1.702
_exptl_crystal_density_method 'not measured'
_exptl_crystal_description plate
_exptl_crystal_F_000 536
_exptl_crystal_size_max 0.15
_exptl_crystal_size_mid 0.15
_exptl_crystal_size_min 0.05
_refine_diff_density_max 1.094
_refine_diff_density_min -0.974
_refine_diff_density_rms 0.068
_refine_ls_extinction_method none
_refine_ls_goodness_of_fit_ref 1.032
_refine_ls_hydrogen_treatment constr
_refine_ls_matrix_type full
_refine_ls_number_parameters 101
_refine_ls_number_reflns 2651
_refine_ls_number_restraints 0
_refine_ls_restrained_S_all 1.032
_refine_ls_R_factor_all 0.0386
_refine_ls_R_factor_gt 0.0308
_refine_ls_shift/su_max 0.001
_refine_ls_shift/su_mean 0.000
_refine_ls_structure_factor_coef Fsqd
_refine_ls_weighting_details 'calc w=1/[\s^2^(Fo^2^)+(0.0280P)^2^+1.0460P] where P=(Fo^2^+2Fc^2^)/3'
_refine_ls_weighting_scheme calc
_refine_ls_wR_factor_gt 0.0692
_refine_ls_wR_factor_ref 0.0733
_reflns_number_gt 2176
_reflns_number_total 2651
_reflns_threshold_expression >2sigma(I)
_cod_data_source_file 3_240k.cif
_cod_data_source_block c:\frames\guest\ere_18~1\work_2~4\240k
_cod_database_code 4003272
_olex2_refinement_description
;
1. Fixed Uiso
 At 1.2 times of:
  All C(H,H) groups
 At 1.5 times of:
  All C(H,H,H) groups
2.a Secondary CH2 refined with riding coordinates:
 C4(H4A,H4B), C3(H3A,H3B), C5(H5A,H5B), C1(H1A,H1B), C2(H2A,H2B), C6(H6A,H6B)
2.b Idealised Me refined as rotating group:
 C7(H7A,H7B,H7C)
;
_olex2_submission_special_instructions 'No special instructions were received'

loop_
_space_group_symop_id
_space_group_symop_operation_xyz
1 'x, y, z'
2 '-x+1/2, y+1/2, -z+1/2'
3 '-x, -y, -z'
4 'x-1/2, -y-1/2, z-1/2'

loop_
_atom_site_label
_atom_site_type_symbol
_atom_site_fract_x
_atom_site_fract_y
_atom_site_fract_z
_atom_site_U_iso_or_equiv
_atom_site_adp_type
_atom_site_occupancy
_atom_site_calc_flag
_atom_site_refinement_flags_posn
I1 I 0.31613(3) 0.88132(3) 0.554733(17) 0.06450(11) Uani 1 d .
C7 C 0.4327(4) 0.7134(4) 0.4935(2) 0.0564(8) Uani 1 d .
H7A H 0.4574 0.7573 0.4374 0.085 Uiso 1 calc GR
H7B H 0.3666 0.6238 0.4730 0.085 Uiso 1 calc GR
H7C H 0.5273 0.6824 0.5422 0.085 Uiso 1 calc GR
O3 O 0.8019(3) 0.5781(3) 0.49072(18) 0.0581(6) Uani 1 d .
O2 O 0.5448(3) 0.5647(3) 0.31502(15) 0.0594(6) Uani 1 d .
O1 O 0.2701(3) 0.4068(3) 0.32569(17) 0.0595(6) Uani 1 d .
C4 C 0.7034(4) 0.5596(5) 0.3191(3) 0.0680(10) Uani 1 d .
H4A H 0.7168 0.5998 0.2580 0.082 Uiso 1 calc R
H4B H 0.7400 0.4523 0.3270 0.082 Uiso 1 calc R
C3 C 0.4515(5) 0.4711(5) 0.2409(2) 0.0693(10) Uani 1 d .
H3A H 0.4852 0.3632 0.2516 0.083 Uiso 1 calc R
H3B H 0.4605 0.5039 0.1772 0.083 Uiso 1 calc R
C5 C 0.7946(4) 0.6539(4) 0.4026(3) 0.0674(10) Uani 1 d .
H5A H 0.8992 0.6694 0.3974 0.081 Uiso 1 calc R
H5B H 0.7461 0.7555 0.4014 0.081 Uiso 1 calc R
C1 C 0.1190(4) 0.4171(5) 0.3342(3) 0.0695(10) Uani 1 d .
H1A H 0.0457 0.3685 0.2774 0.083 Uiso 1 calc R
H1B H 0.0898 0.5258 0.3364 0.083 Uiso 1 calc R
C2 C 0.2880(5) 0.4851(5) 0.2422(2) 0.0698(10) Uani 1 d .
H2A H 0.2607 0.5944 0.2445 0.084 Uiso 1 calc R
H2B H 0.2191 0.4396 0.1826 0.084 Uiso 1 calc R
C6 C 0.8861(4) 0.6630(5) 0.5744(3) 0.0706(10) Uani 1 d .
H6A H 0.8419 0.7668 0.5725 0.085 Uiso 1 calc R
H6B H 0.9937 0.6738 0.5740 0.085 Uiso 1 calc R

loop_
_atom_site_aniso_label
_atom_site_aniso_U_11
_atom_site_aniso_U_22
_atom_site_aniso_U_33
_atom_site_aniso_U_23
_atom_site_aniso_U_13
_atom_site_aniso_U_12
I1 0.0887(2) 0.05335(15) 0.06269(15) -0.00046(10) 0.03973(13) 0.01021(11)
C7 0.0643(19) 0.0491(18) 0.0601(18) 0.0023(14) 0.0250(15) 0.0111(15)
O3 0.0574(13) 0.0497(12) 0.0732(15) -0.0010(11) 0.0282(11) -0.0056(10)
O2 0.0748(15) 0.0621(14) 0.0465(11) -0.0022(10) 0.0258(11) 0.0138(12)
O1 0.0552(13) 0.0609(14) 0.0537(12) -0.0017(10) 0.0020(10) 0.0090(10)
C4 0.088(3) 0.067(2) 0.069(2) 0.0112(18) 0.054(2) 0.015(2)
C3 0.101(3) 0.070(2) 0.0370(15) -0.0008(15) 0.0213(17) 0.017(2)
C5 0.068(2) 0.056(2) 0.096(3) 0.0021(19) 0.051(2) -0.0016(17)
C1 0.0528(19) 0.070(2) 0.073(2) -0.0077(19) -0.0009(17) 0.0049(17)
C2 0.087(3) 0.070(2) 0.0386(15) -0.0013(15) -0.0036(16) 0.012(2)
C6 0.0409(17) 0.063(2) 0.103(3) -0.014(2) 0.0135(17) -0.0107(16)

loop_
_atom_type_symbol
_atom_type_description
_atom_type_scat_dispersion_real
_atom_type_scat_dispersion_imag
_atom_type_scat_source
C C 0.0033 0.0016 'International Tables Vol C Tables 4.2.6.8 and 6.1.1.4'
H H 0.0000 0.0000 'International Tables Vol C Tables 4.2.6.8 and 6.1.1.4'
N N 0.0061 0.0033 'International Tables Vol C Tables 4.2.6.8 and 6.1.1.4'
O O 0.0106 0.0060 'International Tables Vol C Tables 4.2.6.8 and 6.1.1.4'
I I -0.4742 1.8119 'International Tables Vol C Tables 4.2.6.8 and 6.1.1.4'

loop_
_geom_angle_atom_site_label_1
_geom_angle_atom_site_label_2
_geom_angle_atom_site_label_3
_geom_angle
_geom_angle_site_symmetry_1
_geom_angle_site_symmetry_3
I1 C7 H7A 109.5 . .
I1 C7 H7B 109.5 . .
I1 C7 H7C 109.5 . .
H7A C7 H7B 109.5 . .
H7A C7 H7C 109.5 . .
H7B C7 H7C 109.5 . .
C5 O3 C6 112.8(3) . .
C3 O2 C4 113.1(3) . .
C1 O1 C2 113.1(3) . .
O2 C4 H4A 109.8 . .
O2 C4 H4B 109.8 . .
O2 C4 C5 109.6(3) . .
H4A C4 H4B 108.2 . .
C5 C4 H4A 109.8 . .
C5 C4 H4B 109.8 . .
O2 C3 H3A 109.9 . .
O2 C3 H3B 109.9 . .
O2 C3 C2 109.0(3) . .
H3A C3 H3B 108.3 . .
C2 C3 H3A 109.9 . .
C2 C3 H3B 109.9 . .
O3 C5 C4 109.6(3) . .
O3 C5 H5A 109.8 . .
O3 C5 H5B 109.8 . .
C4 C5 H5A 109.8 . .
C4 C5 H5B 109.8 . .
H5A C5 H5B 108.2 . .
O1 C1 H1A 109.9 . .
O1 C1 H1B 109.9 . .
O1 C1 C6 108.9(3) . 3_666
H1A C1 H1B 108.3 . .
C6 C1 H1A 109.9 3_666 .
C6 C1 H1B 109.9 3_666 .
O1 C2 C3 109.2(3) . .
O1 C2 H2A 109.8 . .
O1 C2 H2B 109.8 . .
C3 C2 H2A 109.8 . .
C3 C2 H2B 109.8 . .
H2A C2 H2B 108.3 . .
O3 C6 C1 110.6(3) . 3_666
O3 C6 H6A 109.5 . .
O3 C6 H6B 109.5 . .
C1 C6 H6A 109.5 3_666 .
C1 C6 H6B 109.5 3_666 .
H6A C6 H6B 108.1 . .

loop_
_geom_bond_atom_site_label_1
_geom_bond_atom_site_label_2
_geom_bond_distance
_geom_bond_site_symmetry_2
I1 C7 2.127(3) .
C7 H7A 0.9700 .
C7 H7B 0.9700 .
C7 H7C 0.9700 .
O3 C5 1.403(4) .
O3 C6 1.421(5) .
O2 C4 1.420(4) .
O2 C3 1.403(4) .
O1 C1 1.410(5) .
O1 C2 1.421(4) .
C4 H4A 0.9800 .
C4 H4B 0.9800 .
C4 C5 1.482(6) .
C3 H3A 0.9800 .
C3 H3B 0.9800 .
C3 C2 1.489(5) .
C5 H5A 0.9800 .
C5 H5B 0.9800 .
C1 H1A 0.9800 .
C1 H1B 0.9800 .
C1 C6 1.490(6) 3_666
C2 H2A 0.9800 .
C2 H2B 0.9800 .
C6 C1 1.490(6) 3_666
C6 H6A 0.9800 .
C6 H6B 0.9800 .

loop_
_geom_torsion_atom_site_label_1
_geom_torsion_atom_site_label_2
_geom_torsion_atom_site_label_3
_geom_torsion_atom_site_label_4
_geom_torsion
_geom_torsion_site_symmetry_4
O2 C4 C5 O3 71.8(4) .
O2 C3 C2 O1 -72.1(4) .
C4 O2 C3 C2 -179.7(3) .
C3 O2 C4 C5 -176.7(3) .
C5 O3 C6 C1 176.1(3) 3_666
C1 O1 C2 C3 178.6(3) .
C2 O1 C1 C6 -177.8(3) 3_666
C6 O3 C5 C4 -179.2(3) .
